data_7158983
loop_
_publ_author_name
'Sobhani, Maryam'
'Figueira de Abreu, R\'uben Manuel'
'Villinger, Alexander'
'Ehlers, Peter'
'Langer, Peter'

_publ_section_title
;
 Synthesis of imidazo[1,2-a]benzoazepines by alkyne-carbonyl-metathesis
;
_journal_name_full 'Organic &amp; Biomolecular Chemistry'
_journal_paper_doi 10.1039/D2OB01320G
_journal_year 2022
_chemical_formula_moiety 'C20 H16 N2 O'
_chemical_formula_sum 'C20 H16 N2 O'
_chemical_formula_weight 300.35
_space_group_crystal_system triclinic
_space_group_IT_number 2
_space_group_name_Hall '-P 1'
_space_group_name_H-M_alt 'P -1'
_atom_sites_solution_hydrogens geom
_audit_creation_method SHELXL-2014/7
_audit_update_record
;
2022-04-06 deposited with the CCDC.	2022-11-09 downloaded from the CCDC.
;
_cell_angle_alpha 96.896(6)
_cell_angle_beta 102.772(5)
_cell_angle_gamma 106.607(5)
_cell_formula_units_Z 2
_cell_length_a 7.6764(15)
_cell_length_b 10.420(2)
_cell_length_c 10.633(2)
_cell_measurement_reflns_used 9927
_cell_measurement_temperature 123(2)
_cell_measurement_theta_max 35.08
_cell_measurement_theta_min 2.59
_cell_volume 779.4(3)
_computing_cell_refinement 'Bruker Apex V7.51A'
_computing_data_collection 'Bruker Apex V7.51A'
_computing_data_reduction 'Bruker SAINT'
_computing_molecular_graphics 'ORTEP-3v2.01 (Farrugia, 1997)'
_computing_publication_material 'SHELXL-2014/7 (Sheldrick, 2014)'
_computing_structure_refinement 'SHELXL-2014/7 (Sheldrick, 2014)'
_computing_structure_solution 'Bruker SHELXTL'
_diffrn_ambient_temperature 123(2)
_diffrn_measured_fraction_theta_full 0.998
_diffrn_measured_fraction_theta_max 0.998
_diffrn_measurement_device_type 'Bruker D8 QUEST diffractometer'
_diffrn_measurement_method 'phi and omega scans'
_diffrn_radiation_type MoK\a
_diffrn_radiation_wavelength 0.71073
_diffrn_reflns_av_R_equivalents 0.0344
_diffrn_reflns_av_unetI/netI 0.0206
_diffrn_reflns_Laue_measured_fraction_full 0.998
_diffrn_reflns_Laue_measured_fraction_max 0.998
_diffrn_reflns_limit_h_max 11
_diffrn_reflns_limit_h_min -11
_diffrn_reflns_limit_k_max 15
_diffrn_reflns_limit_k_min -15
_diffrn_reflns_limit_l_max 16
_diffrn_reflns_limit_l_min -16
_diffrn_reflns_number 34631
_diffrn_reflns_point_group_measured_fraction_full 0.998
_diffrn_reflns_point_group_measured_fraction_max 0.998
_diffrn_reflns_theta_full 25.242
_diffrn_reflns_theta_max 32.499
_diffrn_reflns_theta_min 2.955
_diffrn_source 'microfocus sealed tube'
_exptl_absorpt_coefficient_mu 0.080
_exptl_absorpt_correction_T_max 0.7469
_exptl_absorpt_correction_T_min 0.7204
_exptl_absorpt_correction_type multi-scan
_exptl_absorpt_process_details '(SADABS; Sheldrick, 2014)'
_exptl_crystal_colour colourless
_exptl_crystal_density_diffrn 1.280
_exptl_crystal_description block
_exptl_crystal_F_000 316
_exptl_crystal_size_max 0.370
_exptl_crystal_size_mid 0.360
_exptl_crystal_size_min 0.100
_refine_diff_density_max 0.478
_refine_diff_density_min -0.212
_refine_diff_density_rms 0.050
_refine_ls_extinction_method none
_refine_ls_goodness_of_fit_ref 1.026
_refine_ls_hydrogen_treatment constr
_refine_ls_matrix_type full
_refine_ls_number_parameters 209
_refine_ls_number_reflns 5636
_refine_ls_number_restraints 0
_refine_ls_restrained_S_all 1.026
_refine_ls_R_factor_all 0.0470
_refine_ls_R_factor_gt 0.0419
_refine_ls_shift/su_max 0.001
_refine_ls_shift/su_mean 0.000
_refine_ls_structure_factor_coef Fsqd
_refine_ls_weighting_details 'w=1/[\s^2^(Fo^2^)+(0.0718P)^2^+0.1675P] where P=(Fo^2^+2Fc^2^)/3'
_refine_ls_weighting_scheme calc
_refine_ls_wR_factor_gt 0.1176
_refine_ls_wR_factor_ref 0.1235
_reflns_Friedel_coverage 0.000
_reflns_number_gt 4989
_reflns_number_total 5636
_reflns_threshold_expression 'I > 2\s(I)'
_cod_data_source_file d2ob01320g2.cif
_cod_data_source_block is_rfmyca32
_cod_database_code 7158983
_shelx_shelxl_version_number 2014/7
_shelx_space_group_comment
;
The symmetry employed for this shelxl refinement is uniquely defined
by the following loop, which should always be used as a source of
symmetry information in preference to the above space-group names.
They are only intended as comments.
;
_shelx_estimated_absorpt_t_min 0.971
_shelx_estimated_absorpt_t_max 0.992

loop_
_space_group_symop_operation_xyz
'x, y, z'
'-x, -y, -z'

loop_
_atom_site_label
_atom_site_type_symbol
_atom_site_fract_x
_atom_site_fract_y
_atom_site_fract_z
_atom_site_U_iso_or_equiv
_atom_site_adp_type
_atom_site_occupancy
_atom_site_site_symmetry_order
_atom_site_calc_flag
_atom_site_refinement_flags_posn
_atom_site_refinement_flags_adp
_atom_site_refinement_flags_occupancy
_atom_site_disorder_assembly
_atom_site_disorder_group
O1 O 0.44311(11) 0.79009(7) 0.01771(7) 0.03050(15) Uani 1 1 d . . . . .
N1 N 0.48149(8) 0.57712(6) 0.17357(6) 0.01524(12) Uani 1 1 d . . . . .
N2 N 0.77040(9) 0.62322(7) 0.14345(7) 0.02195(14) Uani 1 1 d . . . . .
C1 C 0.58256(13) 0.75487(9) 0.04080(9) 0.02648(17) Uani 1 1 d . . . . .
H1 H 0.6826 0.7978 0.0055 0.032 Uiso 1 1 calc R U . . .
C2 C 0.60963(11) 0.65268(8) 0.11776(7) 0.01851(14) Uani 1 1 d . . . . .
C3 C 0.74356(11) 0.52598(9) 0.21802(8) 0.02113(15) Uani 1 1 d . . . . .
H3 H 0.8342 0.4842 0.2516 0.025 Uiso 1 1 calc R U . . .
C4 C 0.56626(10) 0.49655(8) 0.23803(7) 0.01885(14) Uani 1 1 d . . . . .
H4 H 0.5136 0.4326 0.2871 0.023 Uiso 1 1 calc R U . . .
C5 C 0.28826(10) 0.58031(8) 0.16484(7) 0.01808(13) Uani 1 1 d . . . . .
H5A H 0.2204 0.5696 0.0715 0.022 Uiso 1 1 calc R U . . .
H5B H 0.2943 0.6699 0.2124 0.022 Uiso 1 1 calc R U . . .
C6 C 0.18159(10) 0.46844(7) 0.22274(7) 0.01619(13) Uani 1 1 d . . . . .
C7 C 0.19907(10) 0.48607(7) 0.35912(7) 0.01563(13) Uani 1 1 d . . . . .
C8 C 0.09664(11) 0.38020(8) 0.40963(8) 0.02011(14) Uani 1 1 d . . . . .
H8 H 0.1074 0.3917 0.5013 0.024 Uiso 1 1 calc R U . . .
C9 C -0.02056(12) 0.25850(8) 0.32645(9) 0.02499(16) Uani 1 1 d . . . . .
H9 H -0.0899 0.1871 0.3614 0.030 Uiso 1 1 calc R U . . .
C10 C -0.03697(12) 0.24060(9) 0.19221(9) 0.02612(17) Uani 1 1 d . . . . .
H10 H -0.1168 0.1570 0.1356 0.031 Uiso 1 1 calc R U . . .
C11 C 0.06368(11) 0.34530(8) 0.14111(8) 0.02146(15) Uani 1 1 d . . . . .
H11 H 0.0520 0.3328 0.0493 0.026 Uiso 1 1 calc R U . . .
C12 C 0.32109(10) 0.61062(8) 0.44566(7) 0.01719(13) Uani 1 1 d . . . . .
C13 C 0.42644(10) 0.71499(7) 0.51840(7) 0.01761(13) Uani 1 1 d . . . . .
C14 C 0.55573(10) 0.83798(7) 0.60390(7) 0.01767(13) Uani 1 1 d . . . . .
C15 C 0.68905(11) 0.92777(8) 0.55624(8) 0.02070(14) Uani 1 1 d . . . . .
C16 C 0.81282(12) 1.04655(8) 0.64261(10) 0.02734(18) Uani 1 1 d . . . . .
H16 H 0.9029 1.1090 0.6119 0.033 Uiso 1 1 calc R U . . .
C17 C 0.80745(13) 1.07564(9) 0.77234(10) 0.02986(19) Uani 1 1 d . . . . .
H17 H 0.8944 1.1567 0.8294 0.036 Uiso 1 1 calc R U . . .
C18 C 0.67530(14) 0.98654(9) 0.81875(9) 0.02755(17) Uani 1 1 d . . . . .
H18 H 0.6711 1.0065 0.9074 0.033 Uiso 1 1 calc R U . . .
C19 C 0.54922(12) 0.86804(8) 0.73469(8) 0.02179(15) Uani 1 1 d . . . . .
H19 H 0.4581 0.8070 0.7659 0.026 Uiso 1 1 calc R U . . .
C20 C 0.69529(13) 0.89490(9) 0.41621(9) 0.02746(17) Uani 1 1 d . . . . .
H20A H 0.5777 0.8948 0.3569 0.041 Uiso 1 1 calc R U . . .
H20B H 0.7101 0.8046 0.3988 0.041 Uiso 1 1 calc R U . . .
H20C H 0.8022 0.9638 0.4015 0.041 Uiso 1 1 calc R U . . .

loop_
_atom_site_aniso_label
_atom_site_aniso_U_11
_atom_site_aniso_U_22
_atom_site_aniso_U_33
_atom_site_aniso_U_23
_atom_site_aniso_U_13
_atom_site_aniso_U_12
O1 0.0429(4) 0.0307(3) 0.0281(3) 0.0134(3) 0.0151(3) 0.0200(3)
N1 0.0160(2) 0.0178(3) 0.0133(2) 0.0037(2) 0.00493(19) 0.0066(2)
N2 0.0192(3) 0.0270(3) 0.0203(3) 0.0046(2) 0.0080(2) 0.0063(2)
C1 0.0347(4) 0.0259(4) 0.0251(4) 0.0118(3) 0.0149(3) 0.0113(3)
C2 0.0214(3) 0.0199(3) 0.0158(3) 0.0046(2) 0.0081(2) 0.0061(3)
C3 0.0182(3) 0.0284(4) 0.0195(3) 0.0057(3) 0.0060(2) 0.0105(3)
C4 0.0187(3) 0.0230(3) 0.0189(3) 0.0079(3) 0.0066(2) 0.0102(3)
C5 0.0176(3) 0.0232(3) 0.0173(3) 0.0068(2) 0.0059(2) 0.0104(3)
C6 0.0141(3) 0.0194(3) 0.0152(3) 0.0020(2) 0.0037(2) 0.0064(2)
C7 0.0143(3) 0.0161(3) 0.0150(3) 0.0017(2) 0.0030(2) 0.0039(2)
C8 0.0201(3) 0.0189(3) 0.0194(3) 0.0046(3) 0.0052(2) 0.0030(2)
C9 0.0230(3) 0.0184(3) 0.0285(4) 0.0043(3) 0.0052(3) 0.0007(3)
C10 0.0235(4) 0.0196(3) 0.0273(4) -0.0035(3) 0.0016(3) 0.0021(3)
C11 0.0191(3) 0.0239(3) 0.0179(3) -0.0027(3) 0.0020(2) 0.0066(3)
C12 0.0180(3) 0.0180(3) 0.0150(3) 0.0036(2) 0.0048(2) 0.0046(2)
C13 0.0192(3) 0.0171(3) 0.0160(3) 0.0041(2) 0.0050(2) 0.0045(2)
C14 0.0183(3) 0.0142(3) 0.0183(3) 0.0022(2) 0.0023(2) 0.0043(2)
C15 0.0192(3) 0.0155(3) 0.0268(4) 0.0049(3) 0.0056(3) 0.0048(2)
C16 0.0210(3) 0.0160(3) 0.0402(5) 0.0039(3) 0.0044(3) 0.0021(3)
C17 0.0277(4) 0.0168(3) 0.0350(4) -0.0032(3) -0.0043(3) 0.0049(3)
C18 0.0343(4) 0.0210(3) 0.0216(4) -0.0025(3) -0.0016(3) 0.0099(3)
C19 0.0264(4) 0.0185(3) 0.0180(3) 0.0016(3) 0.0032(3) 0.0065(3)
C20 0.0302(4) 0.0245(4) 0.0312(4) 0.0104(3) 0.0155(3) 0.0066(3)

loop_
_atom_type_symbol
_atom_type_description
_atom_type_scat_dispersion_real
_atom_type_scat_dispersion_imag
_atom_type_scat_source
C C 0.0033 0.0016 'International Tables Vol C Tables 4.2.6.8 and 6.1.1.4'
H H 0.0000 0.0000 'International Tables Vol C Tables 4.2.6.8 and 6.1.1.4'
N N 0.0061 0.0033 'International Tables Vol C Tables 4.2.6.8 and 6.1.1.4'
O O 0.0106 0.0060 'International Tables Vol C Tables 4.2.6.8 and 6.1.1.4'

loop_
_geom_angle_atom_site_label_1
_geom_angle_atom_site_label_2
_geom_angle_atom_site_label_3
_geom_angle
_geom_angle_site_symmetry_1
_geom_angle_site_symmetry_3
_geom_angle_publ_flag
C4 N1 C2 106.44(6) . . ?
C4 N1 C5 126.44(6) . . ?
C2 N1 C5 127.11(6) . . ?
C2 N2 C3 105.08(6) . . ?
O1 C1 C2 125.57(8) . . ?
O1 C1 H1 117.2 . . ?
C2 C1 H1 117.2 . . ?
N2 C2 N1 111.69(7) . . ?
N2 C2 C1 122.13(7) . . ?
N1 C2 C1 126.17(7) . . ?
N2 C3 C4 110.37(7) . . ?
N2 C3 H3 124.8 . . ?
C4 C3 H3 124.8 . . ?
N1 C4 C3 106.42(7) . . ?
N1 C4 H4 126.8 . . ?
C3 C4 H4 126.8 . . ?
N1 C5 C6 111.20(6) . . ?
N1 C5 H5A 109.4 . . ?
C6 C5 H5A 109.4 . . ?
N1 C5 H5B 109.4 . . ?
C6 C5 H5B 109.4 . . ?
H5A C5 H5B 108.0 . . ?
C11 C6 C7 119.26(7) . . ?
C11 C6 C5 119.79(7) . . ?
C7 C6 C5 120.95(6) . . ?
C8 C7 C6 119.46(7) . . ?
C8 C7 C12 119.99(6) . . ?
C6 C7 C12 120.55(6) . . ?
C9 C8 C7 120.32(7) . . ?
C9 C8 H8 119.8 . . ?
C7 C8 H8 119.8 . . ?
C8 C9 C10 120.30(7) . . ?
C8 C9 H9 119.9 . . ?
C10 C9 H9 119.8 . . ?
C11 C10 C9 119.79(7) . . ?
C11 C10 H10 120.1 . . ?
C9 C10 H10 120.1 . . ?
C10 C11 C6 120.87(7) . . ?
C10 C11 H11 119.6 . . ?
C6 C11 H11 119.6 . . ?
C13 C12 C7 178.94(8) . . ?
C12 C13 C14 178.44(8) . . ?
C19 C14 C15 120.41(7) . . ?
C19 C14 C13 119.93(7) . . ?
C15 C14 C13 119.65(7) . . ?
C16 C15 C14 117.97(8) . . ?
C16 C15 C20 121.91(8) . . ?
C14 C15 C20 120.12(7) . . ?
C17 C16 C15 121.60(8) . . ?
C17 C16 H16 119.2 . . ?
C15 C16 H16 119.2 . . ?
C18 C17 C16 120.13(8) . . ?
C18 C17 H17 119.9 . . ?
C16 C17 H17 119.9 . . ?
C17 C18 C19 119.54(8) . . ?
C17 C18 H18 120.2 . . ?
C19 C18 H18 120.2 . . ?
C18 C19 C14 120.35(8) . . ?
C18 C19 H19 119.8 . . ?
C14 C19 H19 119.8 . . ?
C15 C20 H20A 109.5 . . ?
C15 C20 H20B 109.5 . . ?
H20A C20 H20B 109.5 . . ?
C15 C20 H20C 109.5 . . ?
H20A C20 H20C 109.5 . . ?
H20B C20 H20C 109.5 . . ?

loop_
_geom_bond_atom_site_label_1
_geom_bond_atom_site_label_2
_geom_bond_distance
_geom_bond_site_symmetry_2
_geom_bond_publ_flag
O1 C1 1.2128(12) . ?
N1 C4 1.3606(9) . ?
N1 C2 1.3664(9) . ?
N1 C5 1.4758(10) . ?
N2 C2 1.3341(10) . ?
N2 C3 1.3578(11) . ?
C1 C2 1.4516(11) . ?
C1 H1 0.9500 . ?
C3 C4 1.3772(11) . ?
C3 H3 0.9500 . ?
C4 H4 0.9500 . ?
C5 C6 1.5026(10) . ?
C5 H5A 0.9900 . ?
C5 H5B 0.9900 . ?
C6 C11 1.3930(10) . ?
C6 C7 1.4109(10) . ?
C7 C8 1.3988(10) . ?
C7 C12 1.4303(10) . ?
C8 C9 1.3880(11) . ?
C8 H8 0.9500 . ?
C9 C10 1.3896(13) . ?
C9 H9 0.9500 . ?
C10 C11 1.3887(12) . ?
C10 H10 0.9500 . ?
C11 H11 0.9500 . ?
C12 C13 1.2056(10) . ?
C13 C14 1.4312(10) . ?
C14 C19 1.4035(11) . ?
C14 C15 1.4054(11) . ?
C15 C16 1.3954(11) . ?
C15 C20 1.5017(12) . ?
C16 C17 1.3886(15) . ?
C16 H16 0.9500 . ?
C17 C18 1.3884(14) . ?
C17 H17 0.9500 . ?
C18 C19 1.3892(11) . ?
C18 H18 0.9500 . ?
C19 H19 0.9500 . ?
C20 H20A 0.9800 . ?
C20 H20B 0.9800 . ?
C20 H20C 0.9800 . ?

loop_
_geom_torsion_atom_site_label_1
_geom_torsion_atom_site_label_2
_geom_torsion_atom_site_label_3
_geom_torsion_atom_site_label_4
_geom_torsion
_geom_torsion_site_symmetry_1
_geom_torsion_site_symmetry_2
_geom_torsion_site_symmetry_3
_geom_torsion_site_symmetry_4
_geom_torsion_publ_flag
C3 N2 C2 N1 -0.05(9) . . . . ?
C3 N2 C2 C1 179.18(7) . . . . ?
C4 N1 C2 N2 0.26(8) . . . . ?
C5 N1 C2 N2 -179.05(6) . . . . ?
C4 N1 C2 C1 -178.93(8) . . . . ?
C5 N1 C2 C1 1.76(12) . . . . ?
O1 C1 C2 N2 -177.23(8) . . . . ?
O1 C1 C2 N1 1.89(14) . . . . ?
C2 N2 C3 C4 -0.18(9) . . . . ?
C2 N1 C4 C3 -0.36(8) . . . . ?
C5 N1 C4 C3 178.96(7) . . . . ?
N2 C3 C4 N1 0.34(9) . . . . ?
C4 N1 C5 C6 -7.36(10) . . . . ?
C2 N1 C5 C6 171.82(7) . . . . ?
N1 C5 C6 C11 -95.58(8) . . . . ?
N1 C5 C6 C7 84.36(8) . . . . ?
C11 C6 C7 C8 -0.54(11) . . . . ?
C5 C6 C7 C8 179.52(7) . . . . ?
C11 C6 C7 C12 179.11(7) . . . . ?
C5 C6 C7 C12 -0.83(10) . . . . ?
C6 C7 C8 C9 0.32(11) . . . . ?
C12 C7 C8 C9 -179.33(7) . . . . ?
C7 C8 C9 C10 0.12(13) . . . . ?
C8 C9 C10 C11 -0.34(13) . . . . ?
C9 C10 C11 C6 0.12(13) . . . . ?
C7 C6 C11 C10 0.33(11) . . . . ?
C5 C6 C11 C10 -179.73(7) . . . . ?
C19 C14 C15 C16 -0.15(11) . . . . ?
C13 C14 C15 C16 -179.93(7) . . . . ?
C19 C14 C15 C20 179.96(8) . . . . ?
C13 C14 C15 C20 0.18(11) . . . . ?
C14 C15 C16 C17 0.75(12) . . . . ?
C20 C15 C16 C17 -179.36(8) . . . . ?
C15 C16 C17 C18 -0.81(14) . . . . ?
C16 C17 C18 C19 0.25(13) . . . . ?
C17 C18 C19 C14 0.34(13) . . . . ?
C15 C14 C19 C18 -0.39(12) . . . . ?
C13 C14 C19 C18 179.39(7) . . . . ?
